data_4342836
loop_
_publ_author_name
'Miller, Reece G.'
'Brooker, Sally'

_publ_section_title
;
 Spin Crossover, Reversible Redox, and Supramolecular Interactions in 3d
 Complexes of 4-(4-Pyridyl)-2,5-dipyrazyl-pyridine.
;
_journal_issue 11
_journal_name_full 'Inorganic chemistry'
_journal_page_first 5398
_journal_page_last 5409
_journal_paper_doi 10.1021/acs.inorgchem.5b00428
_journal_volume 54
_journal_year 2015
_chemical_formula_sum 'C39 H28 B2 Cl3 Co F8 N13'
_chemical_formula_weight 1017.64
_chemical_name_systematic
; 
 ? 
;
_space_group_IT_number 2
_symmetry_cell_setting triclinic
_symmetry_space_group_name_Hall '-P 1'
_symmetry_space_group_name_H-M 'P -1'
_atom_sites_solution_hydrogens geom
_atom_sites_solution_primary direct
_atom_sites_solution_secondary difmap
_audit_creation_method SHELXL-97
_cell_angle_alpha 83.011(3)
_cell_angle_beta 87.272(2)
_cell_angle_gamma 77.918(3)
_cell_formula_units_Z 2
_cell_length_a 12.6348(4)
_cell_length_b 12.7543(4)
_cell_length_c 13.2880(4)
_cell_measurement_reflns_used 18156
_cell_measurement_temperature 100(2)
_cell_measurement_theta_max 76.3390
_cell_measurement_theta_min 3.3580
_cell_volume 2077.80(11)
_computing_cell_refinement 'CrysAlisPRO (Agilent 2013)'
_computing_data_collection 'CrysAlisPRO (Agilent 2013)'
_computing_data_reduction 'CrysAlisPRO (Agilent 2013)'
_computing_molecular_graphics 'X-SEED (Barbour, 2001)'
_computing_publication_material 'enCIFer (CCDC 2008)'
_computing_structure_refinement 'SHELXL-97 (Sheldrick, 1997)'
_computing_structure_solution 'SHELXS-97 (Sheldrick, 1990)'
_diffrn_ambient_temperature 100(2)
_diffrn_measured_fraction_theta_full 0.988
_diffrn_measured_fraction_theta_max 0.988
_diffrn_measurement_device_type 'Agilent Supernova Dual at Atlas'
_diffrn_measurement_method \w
_diffrn_radiation_monochromator mirror
_diffrn_radiation_source 'fine-focus sealed tube'
_diffrn_radiation_type CuK\a
_diffrn_radiation_wavelength 1.54184
_diffrn_reflns_av_R_equivalents 0.0455
_diffrn_reflns_av_sigmaI/netI 0.0297
_diffrn_reflns_limit_h_max 15
_diffrn_reflns_limit_h_min -15
_diffrn_reflns_limit_k_max 16
_diffrn_reflns_limit_k_min -14
_diffrn_reflns_limit_l_max 16
_diffrn_reflns_limit_l_min -16
_diffrn_reflns_number 38944
_diffrn_reflns_theta_full 76.82
_diffrn_reflns_theta_max 76.82
_diffrn_reflns_theta_min 3.35
_exptl_absorpt_coefficient_mu 5.772
_exptl_absorpt_correction_T_max 0.9332
_exptl_absorpt_correction_T_min 0.8173
_exptl_absorpt_correction_type multi-scan
_exptl_absorpt_process_details '(CrysAlis PRO; Agilent, 2010)'
_exptl_crystal_colour Orange
_exptl_crystal_density_diffrn 1.627
_exptl_crystal_density_method 'not measured'
_exptl_crystal_description Block
_exptl_crystal_F_000 1026
_exptl_crystal_size_max 0.2
_exptl_crystal_size_mid 0.1
_exptl_crystal_size_min 0.1
_refine_diff_density_max 0.740
_refine_diff_density_min -0.498
_refine_diff_density_rms 0.072
_refine_ls_extinction_method none
_refine_ls_goodness_of_fit_ref 1.026
_refine_ls_hydrogen_treatment riding
_refine_ls_matrix_type full
_refine_ls_number_parameters 632
_refine_ls_number_reflns 8652
_refine_ls_number_restraints 50
_refine_ls_restrained_S_all 1.045
_refine_ls_R_factor_all 0.0439
_refine_ls_R_factor_gt 0.0415
_refine_ls_shift/su_max 0.002
_refine_ls_shift/su_mean 0.000
_refine_ls_structure_factor_coef Fsqd
_refine_ls_weighting_details 'calc w=1/[\s^2^(Fo^2^)+(0.0751P)^2^+0.9135P] where P=(Fo^2^+2Fc^2^)/3'
_refine_ls_weighting_scheme calc
_refine_ls_wR_factor_gt 0.1109
_refine_ls_wR_factor_ref 0.1134
_reflns_number_gt 8178
_reflns_number_total 8652
_reflns_threshold_expression >2sigma(I)
_cod_data_source_file ic5b00428_si_001.cif
_cod_data_source_block rgm524
_cod_depositor_comments
;
The following automatic conversions were performed:

'_symmetry_cell_setting' value 'Triclinic' changed to 'triclinic'
according to
/usr/data/users/saulius/crontab/automatic-downloads/rss-feeds/ACS/lib/dictionaries/cif_core.dic
dictionary named 'cif_core.dic' version 2.4.2 from 2011-04-26.

'_exptl_absorpt_correction_type' value 'Multi-scan' changed to
'multi-scan' according to
/usr/data/users/saulius/crontab/automatic-downloads/rss-feeds/ACS/lib/dictionaries/cif_core.dic
dictionary named 'cif_core.dic' version 2.4.2 from 2011-04-26.

Automatic conversion script
Id: cif_fix_values 3271 2015-04-21 07:52:19Z andrius 

 Adding full bibliography for 4342833--4342842.cif.
;
_cod_original_sg_symbol_H-M P-1
_cod_database_code 4342836

loop_
_symmetry_equiv_pos_as_xyz
'x, y, z'
'-x, -y, -z'

loop_
_atom_site_label
_atom_site_type_symbol
_atom_site_fract_x
_atom_site_fract_y
_atom_site_fract_z
_atom_site_U_iso_or_equiv
_atom_site_adp_type
_atom_site_occupancy
_atom_site_symmetry_multiplicity
_atom_site_calc_flag
_atom_site_refinement_flags
_atom_site_disorder_assembly
_atom_site_disorder_group
Co1 Co 0.45064(2) 0.22964(2) 0.21843(2) 0.01340(9) Uani 1 1 d . . .
N1 N 0.50327(13) 0.30074(13) 0.09085(12) 0.0154(3) Uani 1 1 d . . .
C1 C 0.45313(15) 0.33289(16) 0.00287(14) 0.0178(4) Uani 1 1 d . . .
H1 H 0.3838 0.3176 -0.0054 0.021 Uiso 1 1 calc R . .
N2 N 0.59709(14) 0.41498(14) -0.06990(13) 0.0210(3) Uani 1 1 d . . .
C2 C 0.50137(17) 0.38859(17) -0.07689(15) 0.0209(4) Uani 1 1 d . . .
H2 H 0.4644 0.4087 -0.1391 0.025 Uiso 1 1 calc R . .
N3 N 0.58528(12) 0.24190(13) 0.26242(12) 0.0153(3) Uani 1 1 d . . .
C3 C 0.64765(15) 0.38214(16) 0.01831(15) 0.0187(4) Uani 1 1 d . . .
H3 H 0.7162 0.3992 0.0263 0.022 Uiso 1 1 calc R . .
N4 N 0.44182(14) 0.09791(14) 0.56914(13) 0.0206(3) Uani 1 1 d . . .
C4 C 0.60307(15) 0.32403(15) 0.09825(14) 0.0163(4) Uani 1 1 d . . .
N5 N 0.43723(13) 0.16939(13) 0.36166(12) 0.0154(3) Uani 1 1 d . . .
C5 C 0.65327(15) 0.28448(15) 0.19623(14) 0.0160(3) Uani 1 1 d . . .
N6 N 1.10441(14) 0.24896(17) 0.42584(15) 0.0280(4) Uani 1 1 d . . .
C6 C 0.75790(15) 0.28560(16) 0.22401(15) 0.0182(4) Uani 1 1 d . . .
H6 H 0.8053 0.3171 0.1778 0.022 Uiso 1 1 calc R . .
C7 C 0.79182(15) 0.23989(16) 0.32043(15) 0.0183(4) Uani 1 1 d . . .
C8 C 0.90163(15) 0.24162(18) 0.35435(14) 0.0197(4) Uani 1 1 d . . .
C9 C 0.93613(16) 0.33898(18) 0.34869(16) 0.0235(4) Uani 1 1 d . . .
H9 H 0.8920 0.4043 0.3194 0.028 Uiso 1 1 calc R . .
C10 C 1.03677(17) 0.33809(19) 0.38701(17) 0.0260(4) Uani 1 1 d . . .
H10 H 1.0588 0.4051 0.3855 0.031 Uiso 1 1 calc R . .
C11 C 1.07109(17) 0.1562(2) 0.42772(18) 0.0280(5) Uani 1 1 d . . .
H11 H 1.1189 0.0917 0.4535 0.034 Uiso 1 1 calc R . .
C12 C 0.97060(16) 0.14791(19) 0.39427(16) 0.0240(4) Uani 1 1 d . . .
H12 H 0.9499 0.0800 0.3987 0.029 Uiso 1 1 calc R . .
C13 C 0.72031(15) 0.19513(16) 0.38830(14) 0.0177(4) Uani 1 1 d . . .
H13 H 0.7428 0.1624 0.4540 0.021 Uiso 1 1 calc R . .
C14 C 0.61600(15) 0.19983(15) 0.35726(14) 0.0162(3) Uani 1 1 d . . .
C15 C 0.52655(15) 0.16411(15) 0.41693(14) 0.0161(4) Uani 1 1 d . . .
C16 C 0.52718(16) 0.12952(16) 0.52042(15) 0.0191(4) Uani 1 1 d . . .
H16 H 0.5899 0.1283 0.5576 0.023 Uiso 1 1 calc R . .
C17 C 0.35552(16) 0.10215(17) 0.51315(16) 0.0208(4) Uani 1 1 d . . .
H17 H 0.2938 0.0797 0.5452 0.025 Uiso 1 1 calc R . .
C18 C 0.35221(15) 0.13798(16) 0.40995(15) 0.0175(4) Uani 1 1 d . . .
H18 H 0.2888 0.1401 0.3735 0.021 Uiso 1 1 calc R . .
N21 N 0.34359(13) 0.38030(13) 0.24685(12) 0.0163(3) Uani 1 1 d . . .
C21 C 0.36199(16) 0.46551(16) 0.28670(14) 0.0187(4) Uani 1 1 d . . .
H21 H 0.4295 0.4610 0.3172 0.022 Uiso 1 1 calc R . .
N22 N 0.18916(14) 0.57271(15) 0.24102(14) 0.0237(4) Uani 1 1 d . . .
C22 C 0.28471(17) 0.56103(17) 0.28471(16) 0.0221(4) Uani 1 1 d . . .
H22 H 0.3003 0.6195 0.3152 0.026 Uiso 1 1 calc R . .
N23 N 0.31513(12) 0.21039(13) 0.16970(11) 0.0149(3) Uani 1 1 d . . .
C23 C 0.17035(16) 0.48705(17) 0.20124(16) 0.0214(4) Uani 1 1 d . . .
H23 H 0.1034 0.4925 0.1693 0.026 Uiso 1 1 calc R . .
N24 N 0.52108(15) -0.13558(16) 0.11037(16) 0.0287(4) Uani 1 1 d . . .
C24 C 0.24607(15) 0.39009(16) 0.20530(14) 0.0166(4) Uani 1 1 d . . .
N25 N 0.49720(13) 0.06817(13) 0.17481(12) 0.0163(3) Uani 1 1 d . . .
C25 C 0.22705(15) 0.29146(16) 0.16763(14) 0.0160(4) Uani 1 1 d . . .
N26 N -0.17917(13) 0.12233(15) 0.00608(13) 0.0221(4) Uani 1 1 d . . .
C26 C 0.12815(15) 0.27922(16) 0.13400(14) 0.0173(4) Uani 1 1 d . . .
H26 H 0.0674 0.3377 0.1304 0.021 Uiso 1 1 calc R . .
C27 C 0.11977(15) 0.17957(16) 0.10565(14) 0.0172(4) Uani 1 1 d . . .
C28 C 0.01530(15) 0.16142(16) 0.07202(14) 0.0176(4) Uani 1 1 d . . .
C29 C -0.04249(16) 0.22985(17) -0.00556(15) 0.0206(4) Uani 1 1 d . . .
H29 H -0.0175 0.2916 -0.0365 0.025 Uiso 1 1 calc R . .
C30 C -0.13755(16) 0.20596(17) -0.03686(15) 0.0208(4) Uani 1 1 d . . .
H30 H -0.1749 0.2514 -0.0916 0.025 Uiso 1 1 calc R . .
C31 C -0.12355(16) 0.05858(18) 0.08134(16) 0.0219(4) Uani 1 1 d . . .
H31 H -0.1525 -0.0005 0.1131 0.026 Uiso 1 1 calc R . .
C32 C -0.02621(16) 0.07295(17) 0.11617(15) 0.0205(4) Uani 1 1 d . . .
H32 H 0.0111 0.0239 0.1687 0.025 Uiso 1 1 calc R . .
C33 C 0.21134(15) 0.09619(16) 0.10853(14) 0.0173(4) Uani 1 1 d . . .
H33 H 0.2071 0.0276 0.0900 0.021 Uiso 1 1 calc R . .
C34 C 0.30850(15) 0.11489(15) 0.13884(14) 0.0158(3) Uani 1 1 d . . .
C35 C 0.41219(15) 0.03528(16) 0.14063(14) 0.0165(4) Uani 1 1 d . . .
C36 C 0.42509(17) -0.06668(17) 0.10856(17) 0.0234(4) Uani 1 1 d . . .
H36 H 0.3640 -0.0880 0.0847 0.028 Uiso 1 1 calc R . .
C37 C 0.60394(17) -0.10268(18) 0.14673(17) 0.0254(4) Uani 1 1 d . . .
H37 H 0.6728 -0.1501 0.1505 0.030 Uiso 1 1 calc R . .
C38 C 0.59255(15) -0.00135(17) 0.17914(15) 0.0204(4) Uani 1 1 d . . .
H38 H 0.6534 0.0189 0.2048 0.025 Uiso 1 1 calc R . .
B40 B 0.82316(19) 0.5703(2) 0.1171(2) 0.0251(5) Uani 1 1 d . . .
F41 F 0.85037(19) 0.51563(18) 0.03283(17) 0.0670(6) Uani 1 1 d . . .
F42 F 0.73688(11) 0.53067(12) 0.16776(10) 0.0327(3) Uani 1 1 d . . .
F43 F 0.78942(12) 0.67876(12) 0.08585(12) 0.0391(3) Uani 1 1 d . . .
F44 F 0.90773(16) 0.55444(17) 0.18122(19) 0.0704(7) Uani 1 1 d . . .
B50 B 0.2190(2) 0.8764(2) 0.3265(2) 0.0287(5) Uani 1 1 d D . .
F51 F 0.2706(2) 0.9646(2) 0.32916(18) 0.0337(5) Uani 0.80 1 d PD A 1
F52 F 0.1857(3) 0.8740(2) 0.23368(17) 0.0572(8) Uani 0.80 1 d PD A 1
F53 F 0.1266(2) 0.8991(2) 0.3918(2) 0.0662(7) Uani 0.80 1 d PD A 1
F54 F 0.2835(2) 0.78606(16) 0.36937(19) 0.0527(6) Uani 0.80 1 d PD A 1
F61 F 0.2046(6) 0.7841(5) 0.3950(4) 0.0249(13) Uani 0.20 1 d PD A 2
F62 F 0.3087(10) 0.8217(7) 0.2648(9) 0.091(5) Uani 0.20 1 d PDU A 2
F63 F 0.1312(10) 0.9058(10) 0.2757(12) 0.100(6) Uani 0.20 1 d PDU A 2
F64 F 0.2474(8) 0.9476(7) 0.3731(7) 0.038(2) Uani 0.20 1 d PD A 2
N70 N 0.83589(17) 0.9299(2) 0.30918(17) 0.0373(5) Uani 1 1 d . . .
C70 C 0.89664(18) 0.8498(2) 0.30956(17) 0.0300(5) Uani 1 1 d . . .
C71 C 0.9744(2) 0.7477(2) 0.3094(2) 0.0417(6) Uani 1 1 d . . .
H71A H 0.9401 0.6944 0.2837 0.063 Uiso 1 1 calc R . .
H71B H 0.9985 0.7216 0.3787 0.063 Uiso 1 1 calc R . .
H71C H 1.0369 0.7584 0.2658 0.063 Uiso 1 1 calc R . .
C80 C 0.66651(19) 0.57168(19) 0.38490(17) 0.0283(5) Uani 1 1 d . . .
H80 H 0.7098 0.5552 0.3217 0.034 Uiso 1 1 calc R . .
Cl81 Cl 0.64554(5) 0.44934(5) 0.45165(5) 0.03691(14) Uani 1 1 d . . .
Cl82 Cl 0.54111(5) 0.65629(5) 0.35007(5) 0.03561(14) Uani 1 1 d . . .
Cl83 Cl 0.73990(5) 0.63674(5) 0.45884(4) 0.03290(13) Uani 1 1 d . . .

loop_
_atom_site_aniso_label
_atom_site_aniso_U_11
_atom_site_aniso_U_22
_atom_site_aniso_U_33
_atom_site_aniso_U_23
_atom_site_aniso_U_13
_atom_site_aniso_U_12
Co1 0.00940(15) 0.01548(16) 0.01534(15) -0.00299(11) -0.00143(10) -0.00164(11)
N1 0.0129(7) 0.0155(7) 0.0171(7) -0.0037(6) -0.0014(6) 0.0000(6)
C1 0.0152(8) 0.0190(9) 0.0190(9) -0.0050(7) -0.0034(7) -0.0005(7)
N2 0.0210(8) 0.0226(8) 0.0185(8) -0.0027(6) 0.0014(6) -0.0027(7)
C2 0.0214(9) 0.0229(10) 0.0176(9) -0.0043(7) -0.0033(7) -0.0009(8)
N3 0.0122(7) 0.0155(7) 0.0177(7) -0.0035(6) -0.0006(6) -0.0008(6)
C3 0.0156(8) 0.0218(9) 0.0186(9) -0.0048(7) 0.0013(7) -0.0023(7)
N4 0.0188(8) 0.0231(9) 0.0195(8) -0.0026(7) 0.0013(6) -0.0034(7)
C4 0.0130(8) 0.0163(9) 0.0193(9) -0.0058(7) -0.0009(7) -0.0001(7)
N5 0.0132(7) 0.0154(7) 0.0172(7) -0.0034(6) -0.0013(6) -0.0007(6)
C5 0.0143(8) 0.0156(9) 0.0177(8) -0.0036(7) 0.0001(7) -0.0013(7)
N6 0.0135(8) 0.0392(11) 0.0326(10) -0.0095(8) -0.0031(7) -0.0047(7)
C6 0.0139(8) 0.0208(9) 0.0204(9) -0.0039(7) 0.0010(7) -0.0038(7)
C7 0.0126(8) 0.0203(9) 0.0222(9) -0.0057(7) -0.0007(7) -0.0018(7)
C8 0.0131(8) 0.0294(11) 0.0169(8) -0.0059(8) -0.0006(7) -0.0035(8)
C9 0.0163(9) 0.0287(11) 0.0256(10) -0.0027(8) -0.0007(7) -0.0049(8)
C10 0.0174(9) 0.0320(11) 0.0307(11) -0.0067(9) 0.0011(8) -0.0085(8)
C11 0.0150(9) 0.0337(12) 0.0338(11) -0.0046(9) -0.0055(8) 0.0000(8)
C12 0.0162(9) 0.0285(11) 0.0276(10) -0.0046(8) -0.0027(8) -0.0037(8)
C13 0.0143(8) 0.0212(9) 0.0174(8) -0.0028(7) -0.0024(7) -0.0020(7)
C14 0.0149(8) 0.0162(9) 0.0175(8) -0.0039(7) -0.0010(7) -0.0021(7)
C15 0.0132(8) 0.0162(9) 0.0189(9) -0.0041(7) -0.0021(7) -0.0013(7)
C16 0.0165(9) 0.0205(9) 0.0204(9) -0.0040(7) -0.0017(7) -0.0031(7)
C17 0.0159(9) 0.0211(10) 0.0251(10) -0.0044(8) 0.0023(7) -0.0024(7)
C18 0.0125(8) 0.0178(9) 0.0217(9) -0.0041(7) 0.0008(7) -0.0014(7)
N21 0.0149(7) 0.0179(8) 0.0155(7) -0.0026(6) -0.0005(6) -0.0021(6)
C21 0.0190(9) 0.0204(9) 0.0176(8) -0.0041(7) -0.0008(7) -0.0054(7)
N22 0.0213(8) 0.0197(8) 0.0293(9) -0.0064(7) 0.0006(7) -0.0004(7)
C22 0.0251(10) 0.0202(10) 0.0224(9) -0.0062(8) 0.0010(8) -0.0059(8)
N23 0.0121(7) 0.0170(8) 0.0155(7) -0.0025(6) -0.0012(5) -0.0021(6)
C23 0.0173(9) 0.0197(10) 0.0260(10) -0.0044(8) -0.0017(7) 0.0003(7)
N24 0.0220(9) 0.0223(9) 0.0423(11) -0.0129(8) -0.0032(8) 0.0003(7)
C24 0.0140(8) 0.0190(9) 0.0165(8) -0.0034(7) 0.0000(6) -0.0018(7)
N25 0.0126(7) 0.0181(8) 0.0177(7) -0.0036(6) -0.0008(6) -0.0014(6)
C25 0.0135(8) 0.0178(9) 0.0160(8) -0.0029(7) -0.0004(6) -0.0008(7)
N26 0.0146(7) 0.0283(9) 0.0242(8) -0.0076(7) -0.0029(6) -0.0030(7)
C26 0.0140(8) 0.0191(9) 0.0182(8) -0.0038(7) -0.0002(7) -0.0012(7)
C27 0.0136(8) 0.0232(10) 0.0153(8) -0.0024(7) -0.0021(6) -0.0041(7)
C28 0.0121(8) 0.0216(9) 0.0195(9) -0.0066(7) 0.0000(7) -0.0015(7)
C29 0.0173(9) 0.0215(10) 0.0231(9) -0.0039(8) -0.0016(7) -0.0034(7)
C30 0.0157(9) 0.0236(10) 0.0225(9) -0.0055(8) -0.0041(7) -0.0004(7)
C31 0.0175(9) 0.0271(10) 0.0228(9) -0.0045(8) 0.0001(7) -0.0075(8)
C32 0.0163(9) 0.0256(10) 0.0199(9) -0.0027(8) -0.0029(7) -0.0043(8)
C33 0.0159(9) 0.0187(9) 0.0181(8) -0.0041(7) -0.0024(7) -0.0038(7)
C34 0.0153(8) 0.0157(9) 0.0160(8) -0.0025(7) -0.0011(6) -0.0014(7)
C35 0.0123(8) 0.0193(9) 0.0177(8) -0.0029(7) -0.0003(6) -0.0022(7)
C36 0.0176(9) 0.0212(10) 0.0319(11) -0.0082(8) -0.0023(8) -0.0018(8)
C37 0.0178(9) 0.0232(10) 0.0334(11) -0.0082(9) -0.0022(8) 0.0030(8)
C38 0.0132(8) 0.0232(10) 0.0234(9) -0.0037(8) -0.0020(7) 0.0006(7)
B40 0.0157(10) 0.0294(12) 0.0304(12) -0.0051(10) -0.0018(9) -0.0044(9)
F41 0.0796(14) 0.0647(12) 0.0703(13) -0.0404(10) 0.0478(11) -0.0384(11)
F42 0.0304(7) 0.0370(7) 0.0317(7) -0.0048(6) 0.0072(5) -0.0106(6)
F43 0.0360(8) 0.0331(8) 0.0446(8) 0.0050(6) -0.0012(6) -0.0042(6)
F44 0.0503(11) 0.0572(12) 0.1050(17) 0.0240(11) -0.0531(12) -0.0217(9)
B50 0.0284(12) 0.0323(13) 0.0270(12) 0.0026(10) -0.0068(10) -0.0122(11)
F51 0.0383(11) 0.0316(11) 0.0349(12) -0.0036(10) -0.0119(10) -0.0131(9)
F52 0.100(2) 0.0575(17) 0.0274(10) 0.0075(10) -0.0279(12) -0.0476(17)
F53 0.0504(14) 0.0712(17) 0.0815(18) -0.0233(14) 0.0249(13) -0.0198(12)
F54 0.0693(16) 0.0261(10) 0.0640(14) -0.0095(9) -0.0362(13) -0.0025(10)
F61 0.041(4) 0.023(3) 0.011(2) 0.003(2) -0.004(2) -0.008(3)
F62 0.113(9) 0.036(5) 0.130(9) -0.038(5) 0.105(8) -0.034(5)
F63 0.087(9) 0.058(7) 0.161(14) 0.053(9) -0.104(9) -0.043(7)
F64 0.052(6) 0.022(4) 0.041(5) -0.005(4) -0.023(5) -0.008(4)
N70 0.0252(10) 0.0451(13) 0.0351(11) 0.0045(9) 0.0067(8) 0.0005(9)
C70 0.0225(10) 0.0403(14) 0.0268(11) -0.0036(9) 0.0055(8) -0.0073(10)
C71 0.0322(13) 0.0367(14) 0.0552(16) -0.0117(12) 0.0093(11) -0.0030(11)
C80 0.0286(11) 0.0309(11) 0.0269(10) -0.0091(9) 0.0015(8) -0.0070(9)
Cl81 0.0439(3) 0.0266(3) 0.0416(3) -0.0084(2) 0.0015(2) -0.0084(2)
Cl82 0.0352(3) 0.0330(3) 0.0396(3) -0.0105(2) -0.0105(2) -0.0035(2)
Cl83 0.0311(3) 0.0334(3) 0.0367(3) -0.0080(2) -0.0058(2) -0.0088(2)

loop_
_atom_type_symbol
_atom_type_description
_atom_type_scat_dispersion_real
_atom_type_scat_dispersion_imag
_atom_type_scat_source
C C 0.0181 0.0091 'International Tables Vol C Tables 4.2.6.8 and 6.1.1.4'
H H 0.0000 0.0000 'International Tables Vol C Tables 4.2.6.8 and 6.1.1.4'
B B 0.0090 0.0039 'International Tables Vol C Tables 4.2.6.8 and 6.1.1.4'
N N 0.0311 0.0180 'International Tables Vol C Tables 4.2.6.8 and 6.1.1.4'
F F 0.0727 0.0534 'International Tables Vol C Tables 4.2.6.8 and 6.1.1.4'
Co Co -2.3653 3.6143 'International Tables Vol C Tables 4.2.6.8 and 6.1.1.4'
Cl Cl 0.3639 0.7018 'International Tables Vol C Tables 4.2.6.8 and 6.1.1.4'

loop_
_geom_angle_atom_site_label_1
_geom_angle_atom_site_label_2
_geom_angle_atom_site_label_3
_geom_angle
N3 Co1 N23 177.01(7)
N3 Co1 N5 81.34(7)
N23 Co1 N5 99.27(7)
N3 Co1 N1 81.59(7)
N23 Co1 N1 97.91(7)
N5 Co1 N1 162.71(7)
N3 Co1 N25 98.00(6)
N23 Co1 N25 79.09(6)
N5 Co1 N25 90.09(6)
N1 Co1 N25 95.01(6)
N3 Co1 N21 104.34(6)
N23 Co1 N21 78.59(6)
N5 Co1 N21 91.27(6)
N1 Co1 N21 90.27(6)
N25 Co1 N21 157.57(6)
C1 N1 C4 117.23(17)
C1 N1 Co1 129.26(13)
C4 N1 Co1 113.42(13)
N1 C1 C2 120.64(18)
N1 C1 H1 119.7
C2 C1 H1 119.7
C2 N2 C3 116.37(18)
N2 C2 C1 122.92(18)
N2 C2 H2 118.5
C1 C2 H2 118.5
C5 N3 C14 121.24(16)
C5 N3 Co1 119.23(13)
C14 N3 Co1 119.29(13)
N2 C3 C4 122.09(18)
N2 C3 H3 119.0
C4 C3 H3 119.0
C17 N4 C16 116.42(17)
N1 C4 C3 120.70(17)
N1 C4 C5 113.84(17)
C3 C4 C5 125.45(17)
C18 N5 C15 117.49(16)
C18 N5 Co1 128.54(13)
C15 N5 Co1 113.92(13)
N3 C5 C6 120.58(17)
N3 C5 C4 111.64(16)
C6 C5 C4 127.77(18)
C11 N6 C10 116.69(18)
C7 C6 C5 118.90(18)
C7 C6 H6 120.6
C5 C6 H6 120.6
C6 C7 C13 119.85(17)
C6 C7 C8 120.83(18)
C13 C7 C8 119.28(17)
C12 C8 C9 118.73(18)
C12 C8 C7 121.26(19)
C9 C8 C7 120.00(19)
C10 C9 C8 118.2(2)
C10 C9 H9 120.9
C8 C9 H9 120.9
N6 C10 C9 124.1(2)
N6 C10 H10 118.0
C9 C10 H10 118.0
N6 C11 C12 124.2(2)
N6 C11 H11 117.9
C12 C11 H11 117.9
C8 C12 C11 118.1(2)
C8 C12 H12 121.0
C11 C12 H12 121.0
C14 C13 C7 118.46(18)
C14 C13 H13 120.8
C7 C13 H13 120.8
N3 C14 C13 120.90(17)
N3 C14 C15 111.31(16)
C13 C14 C15 127.79(17)
N5 C15 C16 120.71(17)
N5 C15 C14 113.55(16)
C16 C15 C14 125.73(17)
N4 C16 C15 121.90(18)
N4 C16 H16 119.1
C15 C16 H16 119.1
N4 C17 C18 122.80(18)
N4 C17 H17 118.6
C18 C17 H17 118.6
N5 C18 C17 120.66(18)
N5 C18 H18 119.7
C17 C18 H18 119.7
C21 N21 C24 117.12(17)
C21 N21 Co1 131.23(13)
C24 N21 Co1 111.17(12)
N21 C21 C22 121.59(18)
N21 C21 H21 119.2
C22 C21 H21 119.2
C22 N22 C23 116.71(18)
N22 C22 C21 121.78(18)
N22 C22 H22 119.1
C21 C22 H22 119.1
C25 N23 C34 120.10(16)
C25 N23 Co1 120.20(13)
C34 N23 Co1 119.69(13)
N22 C23 C24 121.92(18)
N22 C23 H23 119.0
C24 C23 H23 119.0
C37 N24 C36 116.72(18)
N21 C24 C23 120.82(18)
N21 C24 C25 115.11(17)
C23 C24 C25 124.06(17)
C38 N25 C35 117.69(17)
C38 N25 Co1 130.81(14)
C35 N25 Co1 111.48(12)
N23 C25 C26 121.32(17)
N23 C25 C24 113.98(16)
C26 C25 C24 124.69(17)
C31 N26 C30 116.83(17)
C25 C26 C27 118.83(17)
C25 C26 H26 120.6
C27 C26 H26 120.6
C26 C27 C33 119.27(17)
C26 C27 C28 120.93(17)
C33 C27 C28 119.80(17)
C29 C28 C32 118.23(17)
C29 C28 C27 121.40(18)
C32 C28 C27 120.35(18)
C30 C29 C28 118.77(19)
C30 C29 H29 120.6
C28 C29 H29 120.6
N26 C30 C29 123.53(19)
N26 C30 H30 118.2
C29 C30 H30 118.2
N26 C31 C32 124.3(2)
N26 C31 H31 117.8
C32 C31 H31 117.8
C31 C32 C28 118.27(19)
C31 C32 H32 120.9
C28 C32 H32 120.9
C34 C33 C27 119.07(17)
C34 C33 H33 120.5
C27 C33 H33 120.5
N23 C34 C33 121.31(17)
N23 C34 C35 114.30(16)
C33 C34 C35 124.40(17)
N25 C35 C36 120.55(18)
N25 C35 C34 115.34(17)
C36 C35 C34 124.11(17)
N24 C36 C35 121.95(19)
N24 C36 H36 119.0
C35 C36 H36 119.0
N24 C37 C38 122.10(19)
N24 C37 H37 118.9
C38 C37 H37 118.9
N25 C38 C37 120.95(18)
N25 C38 H38 119.5
C37 C38 H38 119.5
F44 B40 F43 110.1(2)
F44 B40 F41 111.9(2)
F43 B40 F41 109.1(2)
F44 B40 F42 109.3(2)
F43 B40 F42 109.22(19)
F41 B40 F42 107.18(19)
F64 B50 F63 117.1(7)
F64 B50 F52 134.9(5)
F63 B50 F52 41.3(8)
F64 B50 F54 100.9(5)
F63 B50 F54 139.8(6)
F52 B50 F54 116.6(3)
F64 B50 F51 28.3(4)
F63 B50 F51 110.8(5)
F52 B50 F51 110.6(2)
F54 B50 F51 108.9(2)
F64 B50 F53 81.2(5)
F63 B50 F53 68.7(8)
F52 B50 F53 108.6(3)
F54 B50 F53 107.0(3)
F51 B50 F53 104.3(2)
F64 B50 F61 111.6(5)
F63 B50 F61 105.6(6)
F52 B50 F61 112.8(3)
F54 B50 F61 43.9(3)
F51 B50 F61 136.2(3)
F53 B50 F61 67.3(3)
F64 B50 F62 111.7(7)
F63 B50 F62 111.2(8)
F52 B50 F62 69.9(6)
F54 B50 F62 61.8(5)
F51 B50 F62 91.1(4)
F53 B50 F62 163.6(4)
F61 B50 F62 97.8(5)
N70 C70 C71 179.7(3)
C70 C71 H71A 109.5
C70 C71 H71B 109.5
H71A C71 H71B 109.5
C70 C71 H71C 109.5
H71A C71 H71C 109.5
H71B C71 H71C 109.5
Cl81 C80 Cl83 110.46(13)
Cl81 C80 Cl82 110.17(13)
Cl83 C80 Cl82 110.77(13)
Cl81 C80 H80 108.5
Cl83 C80 H80 108.5
Cl82 C80 H80 108.5

loop_
_geom_bond_atom_site_label_1
_geom_bond_atom_site_label_2
_geom_bond_distance
Co1 N3 1.8676(16)
Co1 N23 1.9318(16)
Co1 N5 1.9772(16)
Co1 N1 1.9772(16)
Co1 N25 2.1621(16)
Co1 N21 2.1689(16)
N1 C1 1.335(2)
N1 C4 1.365(2)
C1 C2 1.391(3)
C1 H1 0.9500
N2 C2 1.332(3)
N2 C3 1.341(3)
C2 H2 0.9500
N3 C5 1.347(2)
N3 C14 1.350(2)
C3 C4 1.386(3)
C3 H3 0.9500
N4 C17 1.337(3)
N4 C16 1.340(3)
C4 C5 1.462(3)
N5 C18 1.333(2)
N5 C15 1.361(2)
C5 C6 1.393(3)
N6 C11 1.333(3)
N6 C10 1.335(3)
C6 C7 1.390(3)
C6 H6 0.9500
C7 C13 1.403(3)
C7 C8 1.484(3)
C8 C12 1.387(3)
C8 C9 1.392(3)
C9 C10 1.389(3)
C9 H9 0.9500
C10 H10 0.9500
C11 C12 1.394(3)
C11 H11 0.9500
C12 H12 0.9500
C13 C14 1.387(3)
C13 H13 0.9500
C14 C15 1.468(3)
C15 C16 1.392(3)
C16 H16 0.9500
C17 C18 1.391(3)
C17 H17 0.9500
C18 H18 0.9500
N21 C21 1.332(3)
N21 C24 1.350(2)
C21 C22 1.391(3)
C21 H21 0.9500
N22 C22 1.337(3)
N22 C23 1.338(3)
C22 H22 0.9500
N23 C25 1.350(2)
N23 C34 1.351(2)
C23 C24 1.393(3)
C23 H23 0.9500
N24 C37 1.337(3)
N24 C36 1.340(3)
C24 C25 1.477(3)
N25 C38 1.337(2)
N25 C35 1.348(2)
C25 C26 1.392(3)
N26 C31 1.336(3)
N26 C30 1.341(3)
C26 C27 1.395(3)
C26 H26 0.9500
C27 C33 1.397(3)
C27 C28 1.485(2)
C28 C29 1.394(3)
C28 C32 1.396(3)
C29 C30 1.393(3)
C29 H29 0.9500
C30 H30 0.9500
C31 C32 1.389(3)
C31 H31 0.9500
C32 H32 0.9500
C33 C34 1.385(3)
C33 H33 0.9500
C34 C35 1.479(3)
C35 C36 1.392(3)
C36 H36 0.9500
C37 C38 1.389(3)
C37 H37 0.9500
C38 H38 0.9500
B40 F44 1.365(3)
B40 F43 1.378(3)
B40 F41 1.382(3)
B40 F42 1.405(3)
B50 F64 1.276(8)
B50 F63 1.290(9)
B50 F52 1.328(3)
B50 F54 1.344(3)
B50 F51 1.417(3)
B50 F53 1.422(4)
B50 F61 1.435(6)
B50 F62 1.471(8)
N70 C70 1.142(3)
C70 C71 1.458(4)
C71 H71A 0.9800
C71 H71B 0.9800
C71 H71C 0.9800
C80 Cl81 1.762(2)
C80 Cl83 1.766(2)
C80 Cl82 1.767(2)
C80 H80 1.0000

loop_
_geom_torsion_atom_site_label_1
_geom_torsion_atom_site_label_2
_geom_torsion_atom_site_label_3
_geom_torsion_atom_site_label_4
_geom_torsion
N3 Co1 N1 C1 -177.59(17)
N23 Co1 N1 C1 5.39(17)
N5 Co1 N1 C1 -168.28(19)
N25 Co1 N1 C1 85.04(17)
N21 Co1 N1 C1 -73.13(17)
N3 Co1 N1 C4 -1.35(13)
N23 Co1 N1 C4 -178.38(13)
N5 Co1 N1 C4 8.0(3)
N25 Co1 N1 C4 -98.73(13)
N21 Co1 N1 C4 103.10(13)
C4 N1 C1 C2 -0.6(3)
Co1 N1 C1 C2 175.56(14)
C3 N2 C2 C1 1.9(3)
N1 C1 C2 N2 -1.6(3)
N23 Co1 N3 C5 78.4(14)
N5 Co1 N3 C5 -179.42(15)
N1 Co1 N3 C5 -2.21(14)
N25 Co1 N3 C5 91.71(14)
N21 Co1 N3 C5 -90.33(14)
N23 Co1 N3 C14 -96.1(13)
N5 Co1 N3 C14 6.05(14)
N1 Co1 N3 C14 -176.74(15)
N25 Co1 N3 C14 -82.82(14)
N21 Co1 N3 C14 95.14(14)
C2 N2 C3 C4 -0.1(3)
C1 N1 C4 C3 2.3(3)
Co1 N1 C4 C3 -174.45(14)
C1 N1 C4 C5 -178.98(16)
Co1 N1 C4 C5 4.3(2)
N2 C3 C4 N1 -2.0(3)
N2 C3 C4 C5 179.39(18)
N3 Co1 N5 C18 175.81(17)
N23 Co1 N5 C18 -7.15(17)
N1 Co1 N5 C18 166.50(19)
N25 Co1 N5 C18 -86.11(16)
N21 Co1 N5 C18 71.50(17)
N3 Co1 N5 C15 -1.55(13)
N23 Co1 N5 C15 175.49(13)
N1 Co1 N5 C15 -10.9(3)
N25 Co1 N5 C15 96.53(13)
N21 Co1 N5 C15 -105.87(13)
C14 N3 C5 C6 0.4(3)
Co1 N3 C5 C6 -174.04(14)
C14 N3 C5 C4 179.43(16)
Co1 N3 C5 C4 5.0(2)
N1 C4 C5 N3 -5.9(2)
C3 C4 C5 N3 172.78(18)
N1 C4 C5 C6 173.06(18)
C3 C4 C5 C6 -8.3(3)
N3 C5 C6 C7 1.4(3)
C4 C5 C6 C7 -177.48(18)
C5 C6 C7 C13 -0.9(3)
C5 C6 C7 C8 -178.45(18)
C6 C7 C8 C12 -127.6(2)
C13 C7 C8 C12 54.8(3)
C6 C7 C8 C9 53.9(3)
C13 C7 C8 C9 -123.6(2)
C12 C8 C9 C10 -2.4(3)
C7 C8 C9 C10 176.06(18)
C11 N6 C10 C9 -0.5(3)
C8 C9 C10 N6 2.5(3)
C10 N6 C11 C12 -1.6(3)
C9 C8 C12 C11 0.6(3)
C7 C8 C12 C11 -177.86(19)
N6 C11 C12 C8 1.5(3)
C6 C7 C13 C14 -1.2(3)
C8 C7 C13 C14 176.33(18)
C5 N3 C14 C13 -2.7(3)
Co1 N3 C14 C13 171.76(14)
C5 N3 C14 C15 176.75(16)
Co1 N3 C14 C15 -8.8(2)
C7 C13 C14 N3 3.0(3)
C7 C13 C14 C15 -176.26(18)
C18 N5 C15 C16 -1.5(3)
Co1 N5 C15 C16 176.18(14)
C18 N5 C15 C14 179.73(16)
Co1 N5 C15 C14 -2.6(2)
N3 C14 C15 N5 7.0(2)
C13 C14 C15 N5 -173.61(18)
N3 C14 C15 C16 -171.66(18)
C13 C14 C15 C16 7.7(3)
C17 N4 C16 C15 -0.5(3)
N5 C15 C16 N4 1.5(3)
C14 C15 C16 N4 -179.84(18)
C16 N4 C17 C18 -0.5(3)
C15 N5 C18 C17 0.5(3)
Co1 N5 C18 C17 -176.77(14)
N4 C17 C18 N5 0.5(3)
N3 Co1 N21 C21 -0.53(19)
N23 Co1 N21 C21 -179.94(18)
N5 Co1 N21 C21 80.86(18)
N1 Co1 N21 C21 -81.92(18)
N25 Co1 N21 C21 174.17(16)
N3 Co1 N21 C24 171.08(13)
N23 Co1 N21 C24 -8.33(13)
N5 Co1 N21 C24 -107.53(13)
N1 Co1 N21 C24 89.69(13)
N25 Co1 N21 C24 -14.2(2)
C24 N21 C21 C22 -0.7(3)
Co1 N21 C21 C22 170.51(14)
C23 N22 C22 C21 1.5(3)
N21 C21 C22 N22 -1.3(3)
N3 Co1 N23 C25 -164.3(13)
N5 Co1 N23 C25 93.98(14)
N1 Co1 N23 C25 -84.12(14)
N25 Co1 N23 C25 -177.73(15)
N21 Co1 N23 C25 4.56(14)
N3 Co1 N23 C34 16.5(14)
N5 Co1 N23 C34 -85.20(14)
N1 Co1 N23 C34 96.70(14)
N25 Co1 N23 C34 3.09(14)
N21 Co1 N23 C34 -174.63(15)
C22 N22 C23 C24 0.3(3)
C21 N21 C24 C23 2.4(3)
Co1 N21 C24 C23 -170.47(15)
C21 N21 C24 C25 -176.50(16)
Co1 N21 C24 C25 10.6(2)
N22 C23 C24 N21 -2.3(3)
N22 C23 C24 C25 176.51(19)
N3 Co1 N25 C38 0.62(19)
N23 Co1 N25 C38 179.92(19)
N5 Co1 N25 C38 -80.65(18)
N1 Co1 N25 C38 82.81(18)
N21 Co1 N25 C38 -174.20(16)
N3 Co1 N25 C35 178.67(13)
N23 Co1 N25 C35 -2.03(13)
N5 Co1 N25 C35 97.40(13)
N1 Co1 N25 C35 -99.14(13)
N21 Co1 N25 C35 3.9(2)
C34 N23 C25 C26 -0.1(3)
Co1 N23 C25 C26 -179.23(14)
C34 N23 C25 C24 178.94(16)
Co1 N23 C25 C24 -0.2(2)
N21 C24 C25 N23 -7.5(2)
C23 C24 C25 N23 173.61(18)
N21 C24 C25 C26 171.48(18)
C23 C24 C25 C26 -7.4(3)
N23 C25 C26 C27 2.4(3)
C24 C25 C26 C27 -176.46(18)
C25 C26 C27 C33 -2.1(3)
C25 C26 C27 C28 178.26(17)
C26 C27 C28 C29 53.3(3)
C33 C27 C28 C29 -126.4(2)
C26 C27 C28 C32 -128.4(2)
C33 C27 C28 C32 52.0(3)
C32 C28 C29 C30 -1.2(3)
C27 C28 C29 C30 177.17(17)
C31 N26 C30 C29 -1.4(3)
C28 C29 C30 N26 2.5(3)
C30 N26 C31 C32 -0.8(3)
N26 C31 C32 C28 1.9(3)
C29 C28 C32 C31 -0.8(3)
C27 C28 C32 C31 -179.22(18)
C26 C27 C33 C34 -0.5(3)
C28 C27 C33 C34 179.17(17)
C25 N23 C34 C33 -2.7(3)
Co1 N23 C34 C33 176.52(14)
C25 N23 C34 C35 177.28(16)
Co1 N23 C34 C35 -3.5(2)
C27 C33 C34 N23 2.9(3)
C27 C33 C34 C35 -177.03(18)
C38 N25 C35 C36 -1.7(3)
Co1 N25 C35 C36 179.94(16)
C38 N25 C35 C34 179.17(17)
Co1 N25 C35 C34 0.8(2)
N23 C34 C35 N25 1.5(2)
C33 C34 C35 N25 -178.54(18)
N23 C34 C35 C36 -177.55(19)
C33 C34 C35 C36 2.4(3)
C37 N24 C36 C35 1.5(3)
N25 C35 C36 N24 0.1(3)
C34 C35 C36 N24 179.1(2)
C36 N24 C37 C38 -1.4(3)
C35 N25 C38 C37 1.8(3)
Co1 N25 C38 C37 179.76(15)
N24 C37 C38 N25 -0.2(3)
